data_7108182
loop_
_publ_author_name
L.R.Nassimbeni
'Hong Su'
'Tanith-Lee Curtin'

_publ_section_title
;
 Enhanced enantioselectivity of 3-methylcyclohexanone by mixed diol host
 compounds
;
_journal_name_full Chem.Commun.
_journal_page_first 8526
_journal_paper_doi 10.1039/c2cc34118b
_journal_volume 48
_journal_year 2012
_chemical_absolute_configuration rmad
_chemical_formula_sum 'C44 H44 Cl2 O4'
_chemical_formula_weight 707.69
_chemical_name_common
;
(R,R)-(-)-1,6-Bis(o-chlorophenyl)-1,6-diphenylhexa-2,4-diyn-
1,6-diol 3-methylcyclohexanone clathrate
;
_chemical_name_systematic
;
(R,R)-(-)-1,6-Bis(o-chlorophenyl)-1,6-diphenylhexa-2,4-diyn-1,6-diol
3-methylcyclohexanone clathrate
;
_space_group_IT_number 1
_symmetry_cell_setting triclinic
_symmetry_space_group_name_Hall 'P 1'
_symmetry_space_group_name_H-M 'P 1'
_atom_sites_solution_hydrogens geom
_atom_sites_solution_primary direct
_atom_sites_solution_secondary difmap
_audit_creation_method SHELXL-97
_cell_angle_alpha 91.629(2)
_cell_angle_beta 99.871(2)
_cell_angle_gamma 102.048(2)
_cell_formula_units_Z 1
_cell_length_a 8.5231(8)
_cell_length_b 8.7974(9)
_cell_length_c 13.1011(13)
_cell_measurement_reflns_used 12269
_cell_measurement_temperature 173(2)
_cell_measurement_theta_max 26.51
_cell_measurement_theta_min 1.58
_cell_volume 944.37(16)
_computing_cell_refinement 'SAINT (7.60a, Bruker AXS Inc., Madison, WI, USA, 2006)'
_computing_data_collection 'SAINT (7.60a, Bruker AXS Inc., Madison, WI, USA, 2006)'
_computing_data_reduction 'SAINT (7.60a, Bruker AXS Inc., Madison, WI, USA, 2006)'
_computing_molecular_graphics 'X-Seed (Barbour, 2001)'
_computing_publication_material 'SHELXL-97 (Sheldrick, 2001)'
_computing_structure_refinement 'SHELXL-97 (Sheldrick, 1997)'
_computing_structure_solution 'SHELXS-97 (Sheldrick, 1997)'
_diffrn_ambient_temperature 173(2)
_diffrn_measured_fraction_theta_full 0.992
_diffrn_measured_fraction_theta_max 0.992
_diffrn_measurement_device_type 'Bruker Kappa Duo Apex II Diffractometer'
_diffrn_measurement_method '0.5\% \f scans and \w scans'
_diffrn_radiation_monochromator graphite
_diffrn_radiation_source 'fine-focus sealed tube'
_diffrn_radiation_type MoK\a
_diffrn_radiation_wavelength 0.71073
_diffrn_reflns_av_R_equivalents 0.0232
_diffrn_reflns_av_sigmaI/netI 0.0491
_diffrn_reflns_limit_h_max 10
_diffrn_reflns_limit_h_min -10
_diffrn_reflns_limit_k_max 11
_diffrn_reflns_limit_k_min -11
_diffrn_reflns_limit_l_max 16
_diffrn_reflns_limit_l_min -16
_diffrn_reflns_number 12269
_diffrn_reflns_theta_full 26.51
_diffrn_reflns_theta_max 26.51
_diffrn_reflns_theta_min 1.58
_diffrn_standards_decay_% 0
_diffrn_standards_interval_count 0
_diffrn_standards_interval_time 0
_diffrn_standards_number 0
_exptl_absorpt_coefficient_mu 0.214
_exptl_absorpt_correction_T_max 0.9789
_exptl_absorpt_correction_T_min 0.9505
_exptl_absorpt_correction_type multi-scan
_exptl_absorpt_process_details 'SADABS (Sheldrick, 1996)'
_exptl_crystal_colour colorless
_exptl_crystal_density_diffrn 1.244
_exptl_crystal_density_meas ?
_exptl_crystal_density_method 'not measured'
_exptl_crystal_description block
_exptl_crystal_F_000 374
_exptl_crystal_size_max 0.24
_exptl_crystal_size_mid 0.16
_exptl_crystal_size_min 0.10
_refine_diff_density_max 0.491
_refine_diff_density_min -0.684
_refine_diff_density_rms 0.088
_refine_ls_abs_structure_details 'Flack H D (1983), Acta Cryst. A39, 876-881'
_refine_ls_abs_structure_Flack 0.08(10)
_refine_ls_extinction_coef none
_refine_ls_extinction_method none
_refine_ls_goodness_of_fit_ref 1.020
_refine_ls_hydrogen_treatment mixed
_refine_ls_matrix_type full
_refine_ls_number_parameters 459
_refine_ls_number_reflns 7627
_refine_ls_number_restraints 7
_refine_ls_restrained_S_all 1.020
_refine_ls_R_factor_all 0.0976
_refine_ls_R_factor_gt 0.0791
_refine_ls_shift/su_max 0.000
_refine_ls_shift/su_mean 0.000
_refine_ls_structure_factor_coef Fsqd
_refine_ls_weighting_details 'calc w=1/[\s^2^(Fo^2^)+(0.1673P)^2^+0.0000P] where P=(Fo^2^+2Fc^2^)/3'
_refine_ls_weighting_scheme calc
_refine_ls_wR_factor_gt 0.2132
_refine_ls_wR_factor_ref 0.2326
_reflns_number_gt 5808
_reflns_number_total 7627
_reflns_threshold_expression >2sigma(I)
_cod_data_source_file c2cc34118b.txt
_cod_data_source_block 2
_cod_depositor_comments
;
The following automatic conversions were performed:

'_exptl_crystal_density_meas' value 'not measured' was changed to '?'
- the value is perceived as not measured.

Automatic conversion script
Id: cif_fix_values 3008 2015-01-20 13:52:24Z robertas 
;
_cod_original_sg_symbol_H-M P1
_cod_database_code 7108182

loop_
_symmetry_equiv_pos_as_xyz
'x, y, z'

loop_
_atom_site_label
_atom_site_type_symbol
_atom_site_fract_x
_atom_site_fract_y
_atom_site_fract_z
_atom_site_U_iso_or_equiv
_atom_site_adp_type
_atom_site_occupancy
_atom_site_symmetry_multiplicity
_atom_site_calc_flag
_atom_site_refinement_flags
Cl1 Cl 0.3896(2) -0.12743(18) 1.19318(13) 0.0717(4) Uani 1 1 d .
Cl2 Cl 0.9403(2) 0.3593(2) 0.67130(13) 0.0864(6) Uani 1 1 d .
O1 O 0.4581(3) 0.3598(3) 1.3476(2) 0.0355(6) Uani 1 1 d D
H1 H 0.393(3) 0.432(3) 1.318(4) 0.053 Uiso 1 1 d D
O2 O 0.6984(3) 0.1512(3) 0.7987(2) 0.0338(6) Uani 1 1 d D
H2 H 0.777(4) 0.1063(17) 0.843(3) 0.051 Uiso 1 1 d D
C1 C 0.4127(4) 0.2114(4) 1.2908(3) 0.0275(8) Uani 1 1 d .
C2 C 0.4777(4) 0.2280(4) 1.1926(3) 0.0274(8) Uani 1 1 d .
C3 C 0.5373(4) 0.2468(5) 1.1157(3) 0.0268(7) Uani 1 1 d .
C4 C 0.6062(4) 0.2668(4) 1.0281(3) 0.0266(7) Uani 1 1 d .
C5 C 0.6673(4) 0.2833(4) 0.9519(3) 0.0262(7) Uani 1 1 d .
C6 C 0.7360(4) 0.2988(4) 0.8546(3) 0.0269(8) Uani 1 1 d .
C7 C 0.4928(4) 0.0983(5) 1.3576(3) 0.0307(8) Uani 1 1 d .
C8 C 0.4793(5) -0.0563(5) 1.3220(3) 0.0370(9) Uani 1 1 d .
C9 C 0.5463(5) -0.1586(6) 1.3860(4) 0.0450(11) Uani 1 1 d .
H9 H 0.5362 -0.2634 1.3613 0.054 Uiso 1 1 calc R
C10 C 0.6273(6) -0.1080(6) 1.4852(4) 0.0508(13) Uani 1 1 d .
H10 H 0.6721 -0.1787 1.5287 0.061 Uiso 1 1 calc R
C11 C 0.6432(5) 0.0355(7) 1.5204(3) 0.0491(13) Uani 1 1 d .
H11 H 0.6990 0.0678 1.5892 0.059 Uiso 1 1 calc R
C12 C 0.5777(5) 0.1452(6) 1.4565(3) 0.0407(10) Uani 1 1 d .
H12 H 0.5927 0.2502 1.4824 0.049 Uiso 1 1 calc R
C13 C 0.2262(4) 0.1572(4) 1.2720(3) 0.0278(8) Uani 1 1 d .
C14 C 0.1310(5) 0.1305(5) 1.1742(3) 0.0330(9) Uani 1 1 d .
H14 H 0.1804 0.1399 1.1143 0.040 Uiso 1 1 calc R
C15 C -0.0391(5) 0.0894(5) 1.1639(4) 0.0462(11) Uani 1 1 d .
H15 H -0.1047 0.0698 1.0966 0.055 Uiso 1 1 calc R
C16 C -0.1118(5) 0.0771(5) 1.2486(4) 0.0447(11) Uani 1 1 d .
H16 H -0.2274 0.0522 1.2400 0.054 Uiso 1 1 calc R
C17 C -0.0182(6) 0.1005(6) 1.3474(4) 0.0504(12) Uani 1 1 d .
H17 H -0.0691 0.0898 1.4067 0.060 Uiso 1 1 calc R
C18 C 0.1534(5) 0.1405(5) 1.3592(3) 0.0401(10) Uani 1 1 d .
H18 H 0.2189 0.1559 1.4266 0.048 Uiso 1 1 calc R
C19 C 0.9224(4) 0.3621(4) 0.8787(3) 0.0288(8) Uani 1 1 d .
C20 C 1.0181(6) 0.3860(6) 0.8010(4) 0.0471(11) Uani 1 1 d .
C21 C 1.1851(7) 0.4327(6) 0.8255(5) 0.0589(15) Uani 1 1 d .
H21 H 1.2465 0.4464 0.7711 0.071 Uiso 1 1 calc R
C22 C 1.2636(6) 0.4593(6) 0.9244(5) 0.0582(14) Uani 1 1 d .
H22 H 1.3790 0.4924 0.9395 0.070 Uiso 1 1 calc R
C23 C 1.1772(5) 0.4387(6) 1.0033(4) 0.0496(12) Uani 1 1 d .
H23 H 1.2320 0.4578 1.0735 0.060 Uiso 1 1 calc R
C24 C 1.0084(5) 0.3895(5) 0.9802(3) 0.0354(9) Uani 1 1 d .
H24 H 0.9495 0.3741 1.0358 0.042 Uiso 1 1 calc R
C25 C 0.6500(5) 0.4093(5) 0.7876(3) 0.0316(8) Uani 1 1 d .
C26 C 0.6740(5) 0.5640(5) 0.8223(4) 0.0416(10) Uani 1 1 d .
H26 H 0.7424 0.6013 0.8870 0.050 Uiso 1 1 calc R
C27 C 0.5976(6) 0.6646(6) 0.7621(5) 0.0516(13) Uani 1 1 d .
H27 H 0.6151 0.7711 0.7854 0.062 Uiso 1 1 calc R
C28 C 0.4949(6) 0.6089(7) 0.6672(4) 0.0531(14) Uani 1 1 d .
H28 H 0.4426 0.6775 0.6259 0.064 Uiso 1 1 calc R
C29 C 0.4697(6) 0.4520(6) 0.6335(4) 0.0496(12) Uani 1 1 d .
H29 H 0.4002 0.4134 0.5693 0.060 Uiso 1 1 calc R
C30 C 0.5463(6) 0.3534(6) 0.6941(3) 0.0433(10) Uani 1 1 d .
H30 H 0.5280 0.2464 0.6718 0.052 Uiso 1 1 calc R
O1A O 0.2456(5) 0.5303(5) 1.2595(3) 0.0681(11) Uani 1 1 d D
C1A C 0.1448(7) 0.5941(7) 1.2932(5) 0.0611(14) Uani 1 1 d .
C2A C 0.1366(9) 0.6032(10) 1.4044(5) 0.083(2) Uani 1 1 d .
H2A1 H 0.1712 0.7136 1.4313 0.100 Uiso 1 1 calc R
H2A2 H 0.2146 0.5459 1.4418 0.100 Uiso 1 1 calc R
C3A C -0.0298(9) 0.5380(9) 1.4274(5) 0.0768(18) Uani 1 1 d .
H3A1 H -0.0318 0.5625 1.5013 0.092 Uiso 1 1 calc R
H3A2 H -0.0571 0.4234 1.4141 0.092 Uiso 1 1 calc R
C4A C -0.1560(7) 0.6107(8) 1.3571(6) 0.0749(18) Uani 1 1 d .
H4A1 H -0.2668 0.5623 1.3686 0.090 Uiso 1 1 calc R
H4A2 H -0.1355 0.7234 1.3771 0.090 Uiso 1 1 calc R
C5A C -0.1490(8) 0.5885(8) 1.2419(6) 0.0708(17) Uani 1 1 d .
H5A H -0.1678 0.4738 1.2252 0.085 Uiso 1 1 calc R
C6A C 0.0193(7) 0.6586(7) 1.2231(5) 0.0629(15) Uani 1 1 d .
H6A1 H 0.0258 0.6353 1.1498 0.075 Uiso 1 1 calc R
H6A2 H 0.0418 0.7731 1.2361 0.075 Uiso 1 1 calc R
C7A C -0.2778(9) 0.6441(9) 1.1729(7) 0.094(2) Uani 1 1 d .
H7A1 H -0.2602 0.7575 1.1837 0.141 Uiso 1 1 calc R
H7A2 H -0.3846 0.5952 1.1885 0.141 Uiso 1 1 calc R
H7A3 H -0.2743 0.6165 1.1004 0.141 Uiso 1 1 calc R
O1B O 0.8896(4) -0.0338(4) 0.9038(3) 0.0503(8) Uani 1 1 d D
C1B C 0.9893(5) -0.0838(5) 0.8661(4) 0.0418(10) Uani 1 1 d .
C2B C 0.9941(6) -0.0780(7) 0.7521(4) 0.0522(12) Uani 1 1 d .
H2B1 H 0.9190 -0.0134 0.7202 0.063 Uiso 1 1 calc R
H2B2 H 0.9561 -0.1845 0.7183 0.063 Uiso 1 1 calc R
C3B C 1.1678(7) -0.0094(7) 0.7335(5) 0.0577(13) Uani 1 1 d .
H3B H 1.1980 0.1026 0.7598 0.069 Uiso 1 1 calc R
C4B C 1.2890(7) -0.0929(7) 0.7934(6) 0.0670(16) Uani 1 1 d .
H4B1 H 1.4001 -0.0450 0.7823 0.080 Uiso 1 1 calc R
H4B2 H 1.2634 -0.2033 0.7667 0.080 Uiso 1 1 calc R
C5B C 1.2855(7) -0.0851(8) 0.9089(6) 0.0738(18) Uani 1 1 d .
H5B1 H 1.3185 0.0248 0.9369 0.089 Uiso 1 1 calc R
H5B2 H 1.3645 -0.1425 0.9452 0.089 Uiso 1 1 calc R
C6B C 1.1134(7) -0.1563(6) 0.9293(4) 0.0545(13) Uani 1 1 d .
H6B1 H 1.0872 -0.2700 0.9115 0.065 Uiso 1 1 calc R
H6B2 H 1.1105 -0.1395 1.0040 0.065 Uiso 1 1 calc R
C7B C 1.1710(11) -0.0165(12) 0.6191(6) 0.102(3) Uani 1 1 d .
H7B1 H 1.0915 0.0389 0.5833 0.154 Uiso 1 1 calc R
H7B2 H 1.1433 -0.1256 0.5919 0.154 Uiso 1 1 calc R
H7B3 H 1.2804 0.0323 0.6077 0.154 Uiso 1 1 calc R

loop_
_atom_site_aniso_label
_atom_site_aniso_U_11
_atom_site_aniso_U_22
_atom_site_aniso_U_33
_atom_site_aniso_U_23
_atom_site_aniso_U_13
_atom_site_aniso_U_12
Cl1 0.0786(9) 0.0641(8) 0.0699(9) 0.0046(6) -0.0001(7) 0.0207(7)
Cl2 0.0777(10) 0.1320(15) 0.0544(8) 0.0155(9) 0.0313(7) 0.0168(10)
O1 0.0318(14) 0.0386(16) 0.0365(15) 0.0007(12) 0.0087(11) 0.0065(12)
O2 0.0393(15) 0.0340(14) 0.0303(14) 0.0020(11) 0.0079(11) 0.0116(12)
C1 0.0258(17) 0.035(2) 0.0239(17) 0.0084(15) 0.0090(14) 0.0066(15)
C2 0.0202(16) 0.036(2) 0.0266(18) 0.0101(15) 0.0030(13) 0.0068(15)
C3 0.0219(16) 0.034(2) 0.0257(18) 0.0070(15) 0.0076(13) 0.0059(14)
C4 0.0241(17) 0.0297(18) 0.0274(18) 0.0074(14) 0.0065(14) 0.0066(14)
C5 0.0225(16) 0.0292(18) 0.0297(19) 0.0077(15) 0.0093(14) 0.0076(14)
C6 0.0263(18) 0.0308(19) 0.0259(18) 0.0063(15) 0.0097(14) 0.0069(15)
C7 0.0264(18) 0.043(2) 0.0290(19) 0.0150(16) 0.0134(15) 0.0123(16)
C8 0.033(2) 0.042(2) 0.040(2) 0.0154(19) 0.0123(17) 0.0120(18)
C9 0.036(2) 0.048(3) 0.054(3) 0.023(2) 0.009(2) 0.013(2)
C10 0.046(2) 0.064(3) 0.056(3) 0.040(3) 0.021(2) 0.029(2)
C11 0.041(2) 0.091(4) 0.025(2) 0.023(2) 0.0112(17) 0.029(2)
C12 0.041(2) 0.063(3) 0.025(2) 0.0112(19) 0.0107(17) 0.023(2)
C13 0.0235(17) 0.0267(18) 0.037(2) 0.0099(15) 0.0140(15) 0.0055(14)
C14 0.0285(19) 0.033(2) 0.041(2) 0.0144(17) 0.0092(16) 0.0099(16)
C15 0.028(2) 0.046(3) 0.065(3) 0.017(2) 0.0031(19) 0.0101(18)
C16 0.025(2) 0.039(2) 0.073(3) 0.020(2) 0.018(2) 0.0044(17)
C17 0.039(2) 0.051(3) 0.074(3) 0.021(2) 0.037(2) 0.013(2)
C18 0.032(2) 0.049(2) 0.040(2) 0.0091(19) 0.0160(17) 0.0019(17)
C19 0.0292(19) 0.034(2) 0.0297(19) 0.0111(15) 0.0160(15) 0.0105(15)
C20 0.054(3) 0.052(3) 0.048(3) 0.011(2) 0.035(2) 0.017(2)
C21 0.062(3) 0.051(3) 0.083(4) 0.017(3) 0.058(3) 0.017(2)
C22 0.030(2) 0.056(3) 0.096(4) 0.030(3) 0.022(2) 0.013(2)
C23 0.028(2) 0.053(3) 0.065(3) 0.024(2) 0.002(2) 0.0056(19)
C24 0.0280(19) 0.041(2) 0.039(2) 0.0166(18) 0.0100(16) 0.0070(17)
C25 0.0330(19) 0.040(2) 0.0280(19) 0.0134(16) 0.0133(15) 0.0129(16)
C26 0.032(2) 0.042(2) 0.052(3) 0.012(2) 0.0057(18) 0.0091(18)
C27 0.049(3) 0.042(3) 0.073(3) 0.029(2) 0.021(2) 0.019(2)
C28 0.041(2) 0.086(4) 0.046(3) 0.042(3) 0.020(2) 0.030(2)
C29 0.056(3) 0.072(3) 0.030(2) 0.014(2) 0.0093(19) 0.032(2)
C30 0.047(2) 0.063(3) 0.026(2) 0.0041(19) 0.0084(17) 0.024(2)
O1A 0.063(2) 0.066(2) 0.079(3) 0.000(2) 0.003(2) 0.032(2)
C1A 0.051(3) 0.060(3) 0.070(4) 0.008(3) 0.001(3) 0.014(3)
C2A 0.072(4) 0.110(6) 0.069(4) 0.010(4) 0.001(3) 0.034(4)
C3A 0.077(4) 0.096(5) 0.066(4) 0.018(3) 0.015(3) 0.035(4)
C4A 0.049(3) 0.061(4) 0.117(6) 0.014(3) 0.022(3) 0.009(3)
C5A 0.056(3) 0.062(4) 0.089(5) 0.003(3) -0.005(3) 0.015(3)
C6A 0.064(3) 0.058(3) 0.069(4) 0.006(3) 0.002(3) 0.025(3)
C7A 0.068(4) 0.075(4) 0.127(7) -0.006(4) -0.022(4) 0.025(3)
O1B 0.061(2) 0.0465(19) 0.0506(19) 0.0068(14) 0.0123(16) 0.0243(16)
C1B 0.042(2) 0.030(2) 0.052(3) 0.0020(19) 0.001(2) 0.0089(18)
C2B 0.041(2) 0.071(3) 0.048(3) 0.011(2) 0.007(2) 0.020(2)
C3B 0.059(3) 0.052(3) 0.066(3) 0.007(2) 0.024(3) 0.010(2)
C4B 0.044(3) 0.059(3) 0.101(5) 0.009(3) 0.021(3) 0.012(2)
C5B 0.047(3) 0.068(4) 0.097(5) 0.009(3) -0.015(3) 0.015(3)
C6B 0.059(3) 0.053(3) 0.054(3) 0.010(2) -0.001(2) 0.027(2)
C7B 0.091(5) 0.140(8) 0.080(5) 0.022(5) 0.027(4) 0.021(5)

loop_
_atom_type_symbol
_atom_type_description
_atom_type_scat_dispersion_real
_atom_type_scat_dispersion_imag
_atom_type_scat_source
C C 0.0033 0.0016 'International Tables Vol C Tables 4.2.6.8 and 6.1.1.4'
H H 0.0000 0.0000 'International Tables Vol C Tables 4.2.6.8 and 6.1.1.4'
O O 0.0106 0.0060 'International Tables Vol C Tables 4.2.6.8 and 6.1.1.4'
Cl Cl 0.1484 0.1585 'International Tables Vol C Tables 4.2.6.8 and 6.1.1.4'

loop_
_geom_angle_atom_site_label_1
_geom_angle_atom_site_label_2
_geom_angle_atom_site_label_3
_geom_angle
C1 O1 H1 112(2)
C6 O2 H2 96.7(11)
O1 C1 C2 108.0(3)
O1 C1 C7 107.1(3)
C2 C1 C7 109.8(3)
O1 C1 C13 108.9(3)
C2 C1 C13 112.5(3)
C7 C1 C13 110.3(3)
C3 C2 C1 176.6(4)
C2 C3 C4 179.3(4)
C5 C4 C3 179.4(3)
C4 C5 C6 177.3(4)
O2 C6 C5 109.2(3)
O2 C6 C25 107.9(3)
C5 C6 C25 107.5(3)
O2 C6 C19 110.2(3)
C5 C6 C19 111.0(3)
C25 C6 C19 111.0(3)
C12 C7 C8 117.7(4)
C12 C7 C1 120.6(4)
C8 C7 C1 121.7(3)
C9 C8 C7 120.6(4)
C9 C8 Cl1 116.9(4)
C7 C8 Cl1 122.4(3)
C10 C9 C8 120.0(5)
C10 C9 H9 120.0
C8 C9 H9 120.0
C11 C10 C9 120.9(4)
C11 C10 H10 119.5
C9 C10 H10 119.5
C10 C11 C12 120.9(4)
C10 C11 H11 119.6
C12 C11 H11 119.6
C7 C12 C11 119.9(5)
C7 C12 H12 120.0
C11 C12 H12 120.0
C14 C13 C18 119.9(4)
C14 C13 C1 123.1(3)
C18 C13 C1 116.9(3)
C13 C14 C15 119.5(4)
C13 C14 H14 120.3
C15 C14 H14 120.3
C16 C15 C14 121.1(4)
C16 C15 H15 119.5
C14 C15 H15 119.5
C15 C16 C17 120.3(4)
C15 C16 H16 119.8
C17 C16 H16 119.8
C16 C17 C18 119.3(4)
C16 C17 H17 120.3
C18 C17 H17 120.3
C13 C18 C17 119.8(4)
C13 C18 H18 120.1
C17 C18 H18 120.1
C24 C19 C20 115.4(4)
C24 C19 C6 121.7(3)
C20 C19 C6 122.8(4)
C21 C20 C19 121.3(5)
C21 C20 Cl2 114.8(4)
C19 C20 Cl2 123.9(4)
C22 C21 C20 121.6(4)
C22 C21 H21 119.2
C20 C21 H21 119.2
C21 C22 C23 119.9(5)
C21 C22 H22 120.1
C23 C22 H22 120.1
C22 C23 C24 119.5(5)
C22 C23 H23 120.3
C24 C23 H23 120.3
C23 C24 C19 122.4(4)
C23 C24 H24 118.8
C19 C24 H24 118.8
C26 C25 C30 120.2(4)
C26 C25 C6 119.5(4)
C30 C25 C6 120.3(4)
C25 C26 C27 119.9(4)
C25 C26 H26 120.1
C27 C26 H26 120.1
C26 C27 C28 120.0(5)
C26 C27 H27 120.0
C28 C27 H27 120.0
C29 C28 C27 119.7(4)
C29 C28 H28 120.2
C27 C28 H28 120.2
C30 C29 C28 119.7(4)
C30 C29 H29 120.2
C28 C29 H29 120.2
C29 C30 C25 120.6(5)
C29 C30 H30 119.7
C25 C30 H30 119.7
O1A C1A C2A 121.7(5)
O1A C1A C6A 122.5(6)
C2A C1A C6A 115.7(6)
C1A C2A C3A 113.8(6)
C1A C2A H2A1 108.8
C3A C2A H2A1 108.8
C1A C2A H2A2 108.8
C3A C2A H2A2 108.8
H2A1 C2A H2A2 107.7
C2A C3A C4A 109.0(6)
C2A C3A H3A1 109.9
C4A C3A H3A1 109.9
C2A C3A H3A2 109.9
C4A C3A H3A2 109.9
H3A1 C3A H3A2 108.3
C5A C4A C3A 112.4(5)
C5A C4A H4A1 109.1
C3A C4A H4A1 109.1
C5A C4A H4A2 109.1
C3A C4A H4A2 109.1
H4A1 C4A H4A2 107.9
C7A C5A C6A 112.9(6)
C7A C5A C4A 113.4(6)
C6A C5A C4A 110.0(5)
C7A C5A H5A 106.7
C6A C5A H5A 106.7
C4A C5A H5A 106.7
C1A C6A C5A 110.5(5)
C1A C6A H6A1 109.6
C5A C6A H6A1 109.6
C1A C6A H6A2 109.6
C5A C6A H6A2 109.6
H6A1 C6A H6A2 108.1
C5A C7A H7A1 109.5
C5A C7A H7A2 109.5
H7A1 C7A H7A2 109.5
C5A C7A H7A3 109.5
H7A1 C7A H7A3 109.5
H7A2 C7A H7A3 109.5
O1B C1B C6B 122.0(4)
O1B C1B C2B 121.6(4)
C6B C1B C2B 116.4(4)
C1B C2B C3B 111.3(4)
C1B C2B H2B1 109.4
C3B C2B H2B1 109.4
C1B C2B H2B2 109.4
C3B C2B H2B2 109.4
H2B1 C2B H2B2 108.0
C7B C3B C4B 112.0(6)
C7B C3B C2B 110.0(5)
C4B C3B C2B 110.5(4)
C7B C3B H3B 108.1
C4B C3B H3B 108.1
C2B C3B H3B 108.1
C3B C4B C5B 111.8(5)
C3B C4B H4B1 109.3
C5B C4B H4B1 109.3
C3B C4B H4B2 109.3
C5B C4B H4B2 109.3
H4B1 C4B H4B2 107.9
C4B C5B C6B 110.8(5)
C4B C5B H5B1 109.5
C6B C5B H5B1 109.5
C4B C5B H5B2 109.5
C6B C5B H5B2 109.5
H5B1 C5B H5B2 108.1
C1B C6B C5B 110.6(5)
C1B C6B H6B1 109.5
C5B C6B H6B1 109.5
C1B C6B H6B2 109.5
C5B C6B H6B2 109.5
H6B1 C6B H6B2 108.1
C3B C7B H7B1 109.5
C3B C7B H7B2 109.5
H7B1 C7B H7B2 109.5
C3B C7B H7B3 109.5
H7B1 C7B H7B3 109.5
H7B2 C7B H7B3 109.5

loop_
_geom_bond_atom_site_label_1
_geom_bond_atom_site_label_2
_geom_bond_distance
Cl1 C8 1.767(5)
Cl2 C20 1.705(5)
O1 C1 1.430(5)
O1 H1 0.976(2)
O2 C6 1.420(5)
O2 H2 0.964(2)
C1 C2 1.485(5)
C1 C7 1.533(5)
C1 C13 1.535(5)
C2 C3 1.204(5)
C3 C4 1.376(4)
C4 C5 1.202(5)
C5 C6 1.490(5)
C6 C25 1.541(5)
C6 C19 1.543(5)
C7 C12 1.377(6)
C7 C8 1.400(6)
C8 C9 1.390(6)
C9 C10 1.377(8)
C9 H9 0.9500
C10 C11 1.303(8)
C10 H10 0.9500
C11 C12 1.433(6)
C11 H11 0.9500
C12 H12 0.9500
C13 C14 1.380(6)
C13 C18 1.387(5)
C14 C15 1.401(6)
C14 H14 0.9500
C15 C16 1.356(7)
C15 H15 0.9500
C16 C17 1.384(8)
C16 H16 0.9500
C17 C18 1.412(6)
C17 H17 0.9500
C18 H18 0.9500
C19 C24 1.392(6)
C19 C20 1.403(5)
C20 C21 1.375(8)
C21 C22 1.343(9)
C21 H21 0.9500
C22 C23 1.363(8)
C22 H22 0.9500
C23 C24 1.391(6)
C23 H23 0.9500
C24 H24 0.9500
C25 C26 1.384(6)
C25 C30 1.392(6)
C26 C27 1.390(6)
C26 H26 0.9500
C27 C28 1.403(8)
C27 H27 0.9500
C28 C29 1.398(8)
C28 H28 0.9500
C29 C30 1.381(6)
C29 H29 0.9500
C30 H30 0.9500
O1A C1A 1.252(7)
C1A C2A 1.470(10)
C1A C6A 1.502(8)
C2A C3A 1.499(11)
C2A H2A1 0.9900
C2A H2A2 0.9900
C3A C4A 1.547(9)
C3A H3A1 0.9900
C3A H3A2 0.9900
C4A C5A 1.530(10)
C4A H4A1 0.9900
C4A H4A2 0.9900
C5A C7A 1.474(9)
C5A C6A 1.503(10)
C5A H5A 1.0000
C6A H6A1 0.9900
C6A H6A2 0.9900
C7A H7A1 0.9800
C7A H7A2 0.9800
C7A H7A3 0.9800
O1B C1B 1.202(6)
C1B C6B 1.491(6)
C1B C2B 1.503(7)
C2B C3B 1.541(7)
C2B H2B1 0.9900
C2B H2B2 0.9900
C3B C7B 1.503(10)
C3B C4B 1.515(8)
C3B H3B 1.0000
C4B C5B 1.518(11)
C4B H4B1 0.9900
C4B H4B2 0.9900
C5B C6B 1.542(9)
C5B H5B1 0.9900
C5B H5B2 0.9900
C6B H6B1 0.9900
C6B H6B2 0.9900
C7B H7B1 0.9800
C7B H7B2 0.9800
C7B H7B3 0.9800

loop_
_geom_hbond_atom_site_label_D
_geom_hbond_atom_site_label_H
_geom_hbond_atom_site_label_A
_geom_hbond_distance_DH
_geom_hbond_distance_HA
_geom_hbond_distance_DA
_geom_hbond_angle_DHA
O1 H1 O1A 0.976(2) 1.752(2) 2.717(4) 169(2)
O2 H2 O1B 0.964(2) 1.834(2) 2.769(4) 162.3(14)

loop_
_geom_torsion_atom_site_label_1
_geom_torsion_atom_site_label_2
_geom_torsion_atom_site_label_3
_geom_torsion_atom_site_label_4
_geom_torsion
O1 C1 C2 C3 36(7)
C7 C1 C2 C3 -81(6)
C13 C1 C2 C3 156(6)
C1 C2 C3 C4 95(37)
C2 C3 C4 C5 -14(58)
C3 C4 C5 C6 103(37)
C4 C5 C6 O2 -42(8)
C4 C5 C6 C25 75(8)
C4 C5 C6 C19 -163(8)
O1 C1 C7 C12 5.0(4)
C2 C1 C7 C12 122.0(4)
C13 C1 C7 C12 -113.4(4)
O1 C1 C7 C8 -176.7(3)
C2 C1 C7 C8 -59.7(4)
C13 C1 C7 C8 64.9(4)
C12 C7 C8 C9 1.6(6)
C1 C7 C8 C9 -176.8(4)
C12 C7 C8 Cl1 -174.4(3)
C1 C7 C8 Cl1 7.3(5)
C7 C8 C9 C10 -0.2(6)
Cl1 C8 C9 C10 175.9(4)
C8 C9 C10 C11 -0.4(7)
C9 C10 C11 C12 -0.3(7)
C8 C7 C12 C11 -2.3(6)
C1 C7 C12 C11 176.1(4)
C10 C11 C12 C7 1.7(6)
O1 C1 C13 C14 118.5(4)
C2 C1 C13 C14 -1.3(5)
C7 C1 C13 C14 -124.3(4)
O1 C1 C13 C18 -59.3(4)
C2 C1 C13 C18 -179.0(3)
C7 C1 C13 C18 58.0(4)
C18 C13 C14 C15 1.2(6)
C1 C13 C14 C15 -176.5(4)
C13 C14 C15 C16 0.7(6)
C14 C15 C16 C17 -2.0(7)
C15 C16 C17 C18 1.3(7)
C14 C13 C18 C17 -1.8(6)
C1 C13 C18 C17 176.0(4)
C16 C17 C18 C13 0.6(7)
O2 C6 C19 C24 -117.5(4)
C5 C6 C19 C24 3.5(5)
C25 C6 C19 C24 123.1(4)
O2 C6 C19 C20 58.1(5)
C5 C6 C19 C20 179.2(4)
C25 C6 C19 C20 -61.3(5)
C24 C19 C20 C21 0.3(6)
C6 C19 C20 C21 -175.6(4)
C24 C19 C20 Cl2 179.8(4)
C6 C19 C20 Cl2 3.9(6)
C19 C20 C21 C22 -0.9(8)
Cl2 C20 C21 C22 179.6(4)
C20 C21 C22 C23 0.6(8)
C21 C22 C23 C24 0.3(8)
C22 C23 C24 C19 -0.9(7)
C20 C19 C24 C23 0.6(6)
C6 C19 C24 C23 176.6(4)
O2 C6 C25 C26 -176.7(3)
C5 C6 C25 C26 65.7(4)
C19 C6 C25 C26 -55.9(5)
O2 C6 C25 C30 4.7(5)
C5 C6 C25 C30 -112.9(4)
C19 C6 C25 C30 125.5(4)
C30 C25 C26 C27 -1.8(6)
C6 C25 C26 C27 179.7(4)
C25 C26 C27 C28 0.8(7)
C26 C27 C28 C29 0.1(7)
C27 C28 C29 C30 0.0(7)
C28 C29 C30 C25 -0.9(7)
C26 C25 C30 C29 1.8(6)
C6 C25 C30 C29 -179.6(4)
O1A C1A C2A C3A -125.6(7)
C6A C1A C2A C3A 51.4(9)
C1A C2A C3A C4A -50.6(9)
C2A C3A C4A C5A 54.8(8)
C3A C4A C5A C7A 174.8(6)
C3A C4A C5A C6A -57.7(7)
O1A C1A C6A C5A 124.8(7)
C2A C1A C6A C5A -52.1(8)
C7A C5A C6A C1A -178.3(6)
C4A C5A C6A C1A 54.0(7)
O1B C1B C2B C3B 130.5(5)
C6B C1B C2B C3B -50.2(6)
C1B C2B C3B C7B 175.7(5)
C1B C2B C3B C4B 51.5(6)
C7B C3B C4B C5B 179.9(6)
C2B C3B C4B C5B -57.1(7)
C3B C4B C5B C6B 58.0(7)
O1B C1B C6B C5B -130.2(5)
C2B C1B C6B C5B 50.5(6)
C4B C5B C6B C1B -52.8(7)
